data_7251087
loop_
_publ_author_name
'Nicholson, Elliot J.'
'Hanton, Lyall R.'
'Macreadie, Lauren K.'

_publ_section_title
;
 Metal ion influence on paddlewheel SBUs formed from a mixed donor
 multidentate ligand and the consequences for MOF structures
;
_journal_issue 44
_journal_name_full CrystEngComm
_journal_page_first 7135
_journal_page_last 7145
_journal_paper_doi 10.1039/D5CE00470E
_journal_volume 27
_journal_year 2025
_chemical_formula_sum 'C29 H24 N5 O4.5'
_chemical_formula_weight 514.53
_space_group_crystal_system monoclinic
_space_group_IT_number 15
_space_group_name_Hall '-C 2yc'
_space_group_name_H-M_alt 'C 1 2/c 1'
_atom_sites_solution_hydrogens mixed
_audit_creation_method SHELXL-2016/6
_audit_update_record
;
2025-09-05 deposited with the CCDC.	2025-10-20 downloaded from the CCDC.
;
_cell_angle_alpha 90
_cell_angle_beta 100.97(3)
_cell_angle_gamma 90
_cell_formula_units_Z 8
_cell_length_a 33.386(7)
_cell_length_b 11.052(2)
_cell_length_c 14.922(3)
_cell_measurement_reflns_used 396
_cell_measurement_temperature 100(2)
_cell_measurement_theta_max 19.48
_cell_measurement_theta_min 1.93
_cell_volume 5405.3(19)
_computing_cell_refinement 'XDS (Kabsch, 2010)'
_computing_data_collection 'AS QEGUI'
_computing_data_reduction 'XDS (Kabsch, 2010)'
_computing_structure_refinement 'SHELXL-2016/6 (Sheldrick, 2016)'
_computing_structure_solution 'SHELXT 2014/5 (Sheldrick, 2014)'
_diffrn_ambient_temperature 100(2)
_diffrn_detector_area_resol_mean 13.3
_diffrn_measured_fraction_theta_full 0.987
_diffrn_measured_fraction_theta_max 0.802
_diffrn_measurement_device_type 'MX1 Beamline Australian Synchrotron'
_diffrn_measurement_method 'Omega Scan'
_diffrn_radiation_type Synchrotron
_diffrn_radiation_wavelength 0.71073
_diffrn_reflns_av_R_equivalents 0.0535
_diffrn_reflns_av_unetI/netI 0.0319
_diffrn_reflns_Laue_measured_fraction_full 0.987
_diffrn_reflns_Laue_measured_fraction_max 0.802
_diffrn_reflns_limit_h_max 41
_diffrn_reflns_limit_h_min -41
_diffrn_reflns_limit_k_max 14
_diffrn_reflns_limit_k_min -14
_diffrn_reflns_limit_l_max 16
_diffrn_reflns_limit_l_min -17
_diffrn_reflns_number 36328
_diffrn_reflns_point_group_measured_fraction_full 0.987
_diffrn_reflns_point_group_measured_fraction_max 0.802
_diffrn_reflns_theta_full 25.242
_diffrn_reflns_theta_max 29.227
_diffrn_reflns_theta_min 1.243
_diffrn_source 'MX1 Beamline Australian Synchrotron'
_exptl_absorpt_coefficient_mu 0.088
_exptl_absorpt_correction_T_max 0.8622
_exptl_absorpt_correction_T_min 0.7943
_exptl_absorpt_correction_type multi-scan
_exptl_absorpt_process_details 'sadabs (Bruker, 2001)'
_exptl_crystal_colour colourless
_exptl_crystal_density_diffrn 1.265
_exptl_crystal_description plate
_exptl_crystal_F_000 2152
_exptl_crystal_size_max 0.20
_exptl_crystal_size_mid 0.18
_exptl_crystal_size_min 0.10
_refine_diff_density_max 0.978
_refine_diff_density_min -0.282
_refine_diff_density_rms 0.055
_refine_ls_extinction_method none
_refine_ls_goodness_of_fit_ref 1.032
_refine_ls_hydrogen_treatment mixed
_refine_ls_matrix_type full
_refine_ls_number_parameters 359
_refine_ls_number_reflns 5896
_refine_ls_number_restraints 0
_refine_ls_restrained_S_all 1.032
_refine_ls_R_factor_all 0.0930
_refine_ls_R_factor_gt 0.0660
_refine_ls_shift/su_max 0.000
_refine_ls_shift/su_mean 0.000
_refine_ls_structure_factor_coef Fsqd
_refine_ls_weighting_details 'w=1/[\s^2^(Fo^2^)+(0.1226P)^2^+2.3651P] where P=(Fo^2^+2Fc^2^)/3'
_refine_ls_weighting_scheme calc
_refine_ls_wR_factor_gt 0.1866
_refine_ls_wR_factor_ref 0.2097
_reflns_Friedel_coverage 0.000
_reflns_number_gt 3963
_reflns_number_total 5896
_reflns_threshold_expression 'I > 2\s(I)'
_cod_data_source_file d5ce00470e2.cif
_cod_data_source_block ligand
_cod_depositor_comments
;
The following automatic conversions were performed:

data item '_exptl_absorpt_correction_type' value 'Multi-Scan' was
changed to 'multi-scan' in accordance with the
/home/data/users/saulius/crontab/automatic-downloads/rss-feeds/RSC/lib/dictionaries/cif_core.dic
dictionary named 'cif_core.dic' version 2.4.2 last updated on
2011-04-26.

Automatic conversion script
Id: cif_fix_values 8170 2020-07-09 18:12:32Z antanas 

 Adding full bibliography for 7251087--7251092.cif.
;
_cod_original_cell_volume 5405(2)
_cod_original_sg_symbol_H-M 'C 2/c'
_cod_original_formula_sum 'C29 H24 N5 O4.50'
_cod_database_code 7251087
_shelx_shelxl_version_number 2016/6
_shelx_space_group_comment
;
The symmetry employed for this shelxl refinement is uniquely defined
by the following loop, which should always be used as a source of
symmetry information in preference to the above space-group names.
They are only intended as comments.
;

loop_
_space_group_symop_operation_xyz
'x, y, z'
'-x, y, -z+1/2'
'x+1/2, y+1/2, z'
'-x+1/2, y+1/2, -z+1/2'
'-x, -y, -z'
'x, -y, z-1/2'
'-x+1/2, -y+1/2, -z'
'x+1/2, -y+1/2, z-1/2'

loop_
_atom_site_label
_atom_site_type_symbol
_atom_site_fract_x
_atom_site_fract_y
_atom_site_fract_z
_atom_site_U_iso_or_equiv
_atom_site_adp_type
_atom_site_occupancy
_atom_site_site_symmetry_order
_atom_site_calc_flag
_atom_site_refinement_flags_posn
_atom_site_refinement_flags_adp
_atom_site_refinement_flags_occupancy
_atom_site_disorder_assembly
_atom_site_disorder_group
C11A C 0.50942(6) 0.79489(18) 0.63527(15) 0.0366(5) Uani 1 1 d . . . . .
C1 C 0.52313(8) 1.2424(2) 0.65877(17) 0.0473(6) Uani 1 1 d . . . . .
H1 H 0.532528 1.322524 0.672844 0.057 Uiso 1 1 calc R U . . .
C2 C 0.62043(7) 0.8785(2) 0.80335(17) 0.0499(6) Uani 1 1 d . . . . .
H2 H 0.645624 0.899040 0.841631 0.060 Uiso 1 1 calc R U . . .
C3 C 0.48391(7) 1.2276(2) 0.60710(17) 0.0476(6) Uani 1 1 d . . . . .
H3 H 0.467158 1.295851 0.587971 0.057 Uiso 1 1 calc R U . . .
C4 C 0.53441(7) 1.03733(19) 0.66993(15) 0.0385(5) Uani 1 1 d . . . . .
C5 C 0.56087(6) 0.93787(19) 0.70959(15) 0.0401(5) Uani 1 1 d . . . . .
C6 C 0.61036(7) 0.7555(2) 0.79176(17) 0.0491(6) Uani 1 1 d . . . . .
H6 H 0.628357 0.694976 0.821337 0.059 Uiso 1 1 calc R U . . .
C7 C 0.46997(7) 1.11212(19) 0.58439(16) 0.0420(5) Uani 1 1 d . . . . .
H7 H 0.443703 1.099291 0.548052 0.050 Uiso 1 1 calc R U . . .
C8 C 0.49543(7) 1.01380(19) 0.61610(15) 0.0379(5) Uani 1 1 d . . . . .
C9 C 0.54834(7) 0.81648(19) 0.69362(15) 0.0405(5) Uani 1 1 d . . . . .
C10 C 0.57392(7) 0.7243(2) 0.73674(16) 0.0448(6) Uani 1 1 d . . . . .
H10 H 0.566197 0.641773 0.728065 0.054 Uiso 1 1 calc R U . . .
C11 C 0.48450(6) 0.88964(18) 0.60003(15) 0.0377(5) Uani 1 1 d . . . . .
C12 C 0.45540(7) 0.71579(18) 0.55595(15) 0.0397(5) Uani 1 1 d . . . . .
C13 C 0.42632(7) 0.62546(18) 0.51000(16) 0.0413(5) Uani 1 1 d . . . . .
C14 C 0.38486(7) 0.64801(19) 0.47871(18) 0.0481(6) Uani 1 1 d . . . . .
H14 H 0.374307 0.727044 0.483623 0.058 Uiso 1 1 calc R U . . .
C15 C 0.44100(7) 0.50973(19) 0.49818(17) 0.0452(6) Uani 1 1 d . . . . .
H15 H 0.469242 0.493130 0.517616 0.054 Uiso 1 1 calc R U . . .
C16 C 0.35884(7) 0.5551(2) 0.44024(18) 0.0504(6) Uani 1 1 d . . . . .
H16 H 0.330668 0.571878 0.419883 0.061 Uiso 1 1 calc R U . . .
C17 C 0.41524(7) 0.41881(19) 0.45873(17) 0.0444(6) Uani 1 1 d . . . . .
H17 H 0.426231 0.341308 0.450165 0.053 Uiso 1 1 calc R U . . .
C18 C 0.37329(7) 0.43821(19) 0.43104(17) 0.0433(5) Uani 1 1 d . . . . .
C19 C 0.34651(7) 0.33419(18) 0.39437(16) 0.0423(5) Uani 1 1 d . . . . .
C20 C 0.30893(7) 0.3496(2) 0.33651(18) 0.0503(6) Uani 1 1 d . . . . .
H20 H 0.299502 0.428647 0.318478 0.060 Uiso 1 1 calc R U . . .
C21 C 0.35939(6) 0.21577(19) 0.41806(16) 0.0411(5) Uani 1 1 d . . . . .
H21 H 0.384830 0.204183 0.458156 0.049 Uiso 1 1 calc R U . . .
C22 C 0.28505(7) 0.2490(2) 0.30492(19) 0.0531(7) Uani 1 1 d . . . . .
C23 C 0.33653(7) 0.11485(18) 0.38541(16) 0.0406(5) Uani 1 1 d . . . . .
C24 C 0.29889(7) 0.1322(2) 0.32834(18) 0.0483(6) Uani 1 1 d . . . . .
H24 H 0.282626 0.064459 0.305344 0.058 Uiso 1 1 calc R U . . .
C25 C 0.24372(8) 0.2624(2) 0.2456(2) 0.0670(9) Uani 1 1 d . . . . .
C26 C 0.35378(7) -0.01009(18) 0.41195(17) 0.0427(5) Uani 1 1 d . . . . .
N1 N 0.59691(6) 0.96775(18) 0.76410(13) 0.0449(5) Uani 1 1 d . . . . .
N2 N 0.54800(6) 1.15243(16) 0.68935(13) 0.0440(5) Uani 1 1 d . . . . .
N3 N 0.44992(5) 0.83781(15) 0.54930(13) 0.0385(4) Uani 1 1 d . . . . .
H3A H 0.4268(10) 0.881(3) 0.512(2) 0.070(9) Uiso 1 1 d . . . . .
N4 N 0.49133(5) 0.68581(16) 0.60742(13) 0.0399(4) Uani 1 1 d . . . . .
O1 O 0.21909(6) 0.18007(16) 0.23130(18) 0.0828(8) Uani 1 1 d . . . . .
O2 O 0.23623(6) 0.37219(16) 0.21448(19) 0.0888(9) Uani 1 1 d . . . . .
H2A H 0.212187 0.376101 0.184961 0.107 Uiso 1 1 calc R U . . .
O3 O 0.33470(5) -0.10278(14) 0.37518(13) 0.0571(5) Uani 1 1 d . . . . .
O4 O 0.38666(5) -0.01540(13) 0.46690(12) 0.0500(5) Uani 1 1 d . . . . .
O5 O 0.500000 1.4980(2) 0.750000 0.0558(7) Uani 1 2 d S T P . .
H51 H 0.4991(11) 1.556(3) 0.700(2) 0.091(11) Uiso 1 1 d . . . . .
N5 N 0.62935(8) 1.2316(2) 0.76426(18) 0.0711(7) Uani 1 1 d . . . . .
H5A H 0.606082 1.187581 0.747724 0.085 Uiso 1 1 calc R U . . .
H5B H 0.643801 1.225167 0.718545 0.085 Uiso 1 1 calc R U . . .
C28 C 0.61826(13) 1.3588(3) 0.7729(3) 0.1049(14) Uani 1 1 d . . . . .
H28A H 0.603547 1.367422 0.823434 0.157 Uiso 1 1 calc R U . . .
H28B H 0.600774 1.385629 0.716032 0.157 Uiso 1 1 calc R U . . .
H28C H 0.643054 1.408302 0.784977 0.157 Uiso 1 1 calc R U . . .
C27 C 0.65329(14) 1.1791(4) 0.8468(3) 0.1113(16) Uani 1 1 d . . . . .
H27A H 0.673175 1.238672 0.876733 0.167 Uiso 1 1 calc R U . . .
H27B H 0.667678 1.107306 0.830926 0.167 Uiso 1 1 calc R U . . .
H27C H 0.635131 1.156067 0.888392 0.167 Uiso 1 1 calc R U . . .

loop_
_atom_site_aniso_label
_atom_site_aniso_U_11
_atom_site_aniso_U_22
_atom_site_aniso_U_33
_atom_site_aniso_U_23
_atom_site_aniso_U_13
_atom_site_aniso_U_12
C11A 0.0327(11) 0.0252(9) 0.0476(12) 0.0013(8) -0.0032(9) -0.0018(8)
C1 0.0491(13) 0.0279(11) 0.0605(14) -0.0061(10) -0.0004(11) -0.0060(9)
C2 0.0331(12) 0.0523(14) 0.0567(14) 0.0021(11) -0.0107(10) -0.0041(10)
C3 0.0463(13) 0.0280(11) 0.0632(15) -0.0015(10) -0.0026(11) 0.0018(9)
C4 0.0375(11) 0.0303(10) 0.0441(12) -0.0014(8) -0.0016(9) -0.0041(9)
C5 0.0332(11) 0.0358(11) 0.0464(12) -0.0016(9) -0.0048(9) -0.0062(9)
C6 0.0376(12) 0.0452(13) 0.0579(14) 0.0100(10) -0.0071(10) 0.0018(10)
C7 0.0391(12) 0.0291(10) 0.0524(13) -0.0023(9) -0.0051(9) 0.0005(9)
C8 0.0369(11) 0.0273(10) 0.0461(12) -0.0004(8) -0.0012(9) -0.0018(8)
C9 0.0325(11) 0.0341(11) 0.0499(13) 0.0017(9) -0.0049(9) -0.0007(9)
C10 0.0335(11) 0.0361(11) 0.0584(14) 0.0050(10) -0.0073(10) -0.0007(9)
C11 0.0306(10) 0.0282(10) 0.0490(12) 0.0001(8) -0.0058(9) -0.0012(8)
C12 0.0337(11) 0.0246(10) 0.0548(13) 0.0011(8) -0.0070(9) 0.0004(8)
C13 0.0343(11) 0.0244(10) 0.0589(14) 0.0030(9) -0.0070(9) -0.0010(8)
C14 0.0373(12) 0.0225(10) 0.0750(16) -0.0019(10) -0.0136(11) 0.0031(9)
C15 0.0284(11) 0.0283(10) 0.0718(16) 0.0012(10) -0.0085(10) 0.0013(8)
C16 0.0337(12) 0.0295(11) 0.0779(17) -0.0044(10) -0.0152(11) 0.0011(9)
C17 0.0349(12) 0.0230(10) 0.0693(15) -0.0022(9) -0.0050(10) 0.0015(8)
C18 0.0342(11) 0.0245(10) 0.0636(14) 0.0001(9) -0.0096(10) -0.0020(8)
C19 0.0354(11) 0.0256(10) 0.0597(14) -0.0015(9) -0.0064(10) -0.0008(8)
C20 0.0375(12) 0.0247(10) 0.0785(17) 0.0006(10) -0.0147(11) 0.0003(9)
C21 0.0300(11) 0.0297(10) 0.0571(13) 0.0012(9) -0.0083(9) -0.0003(8)
C22 0.0390(13) 0.0283(11) 0.0797(17) 0.0011(10) -0.0200(12) -0.0007(9)
C23 0.0342(11) 0.0238(10) 0.0578(13) 0.0021(9) -0.0063(9) 0.0002(8)
C24 0.0359(12) 0.0253(10) 0.0733(16) -0.0006(10) -0.0161(11) -0.0035(9)
C25 0.0444(15) 0.0250(11) 0.113(2) 0.0043(12) -0.0314(15) -0.0023(10)
C26 0.0312(11) 0.0260(10) 0.0636(14) 0.0033(9) -0.0094(10) -0.0014(8)
N1 0.0355(10) 0.0431(10) 0.0502(11) 0.0001(8) -0.0065(8) -0.0063(8)
N2 0.0432(11) 0.0303(9) 0.0539(11) -0.0056(8) -0.0021(8) -0.0064(8)
N3 0.0324(9) 0.0240(8) 0.0522(11) -0.0002(7) -0.0094(8) -0.0012(7)
N4 0.0320(9) 0.0265(8) 0.0544(11) 0.0021(7) -0.0086(8) -0.0005(7)
O1 0.0534(12) 0.0299(9) 0.1391(19) 0.0107(10) -0.0478(12) -0.0079(8)
O2 0.0502(11) 0.0272(9) 0.160(2) 0.0134(10) -0.0546(13) -0.0040(8)
O3 0.0392(9) 0.0245(8) 0.0937(13) 0.0020(8) -0.0227(8) -0.0021(6)
O4 0.0368(9) 0.0283(8) 0.0731(11) 0.0029(7) -0.0196(8) 0.0008(6)
O5 0.0720(18) 0.0252(11) 0.0634(16) 0.000 -0.0041(13) 0.000
N5 0.0530(14) 0.0670(16) 0.0860(17) -0.0091(13) -0.0049(12) -0.0198(12)
C28 0.088(3) 0.067(2) 0.157(4) -0.031(2) 0.018(3) -0.032(2)
C27 0.110(3) 0.125(4) 0.081(2) 0.015(2) -0.026(2) -0.062(3)

loop_
_atom_type_symbol
_atom_type_description
_atom_type_scat_dispersion_real
_atom_type_scat_dispersion_imag
_atom_type_scat_source
C C 0.0033 0.0016 'International Tables Vol C Tables 4.2.6.8 and 6.1.1.4'
H H 0.0000 0.0000 'International Tables Vol C Tables 4.2.6.8 and 6.1.1.4'
N N 0.0061 0.0033 'International Tables Vol C Tables 4.2.6.8 and 6.1.1.4'
O O 0.0106 0.0060 'International Tables Vol C Tables 4.2.6.8 and 6.1.1.4'

loop_
_geom_angle_atom_site_label_1
_geom_angle_atom_site_label_2
_geom_angle_atom_site_label_3
_geom_angle
_geom_angle_site_symmetry_1
_geom_angle_site_symmetry_3
_geom_angle_publ_flag
N4 C11A C11 110.61(18) . . ?
N4 C11A C9 128.41(18) . . ?
C11 C11A C9 120.98(18) . . ?
N2 C1 C3 124.4(2) . . ?
N2 C1 H1 117.8 . . ?
C3 C1 H1 117.8 . . ?
N1 C2 C6 124.0(2) . . ?
N1 C2 H2 118.0 . . ?
C6 C2 H2 118.0 . . ?
C7 C3 C1 118.7(2) . . ?
C7 C3 H3 120.6 . . ?
C1 C3 H3 120.6 . . ?
N2 C4 C8 121.63(19) . . ?
N2 C4 C5 117.65(18) . . ?
C8 C4 C5 120.68(18) . . ?
N1 C5 C9 122.2(2) . . ?
N1 C5 C4 117.22(19) . . ?
C9 C5 C4 120.59(18) . . ?
C10 C6 C2 118.7(2) . . ?
C10 C6 H6 120.6 . . ?
C2 C6 H6 120.6 . . ?
C3 C7 C8 118.6(2) . . ?
C3 C7 H7 120.7 . . ?
C8 C7 H7 120.7 . . ?
C7 C8 C4 118.70(19) . . ?
C7 C8 C11 124.59(19) . . ?
C4 C8 C11 116.69(19) . . ?
C10 C9 C5 118.50(19) . . ?
C10 C9 C11A 123.9(2) . . ?
C5 C9 C11A 117.64(19) . . ?
C6 C10 C9 118.9(2) . . ?
C6 C10 H10 120.6 . . ?
C9 C10 H10 120.6 . . ?
C11A C11 N3 105.99(17) . . ?
C11A C11 C8 123.34(19) . . ?
N3 C11 C8 130.67(19) . . ?
N4 C12 N3 112.38(18) . . ?
N4 C12 C13 122.75(18) . . ?
N3 C12 C13 124.84(18) . . ?
C15 C13 C14 118.16(19) . . ?
C15 C13 C12 117.77(19) . . ?
C14 C13 C12 124.06(19) . . ?
C16 C14 C13 120.4(2) . . ?
C16 C14 H14 119.8 . . ?
C13 C14 H14 119.8 . . ?
C17 C15 C13 121.1(2) . . ?
C17 C15 H15 119.4 . . ?
C13 C15 H15 119.4 . . ?
C18 C16 C14 121.5(2) . . ?
C18 C16 H16 119.3 . . ?
C14 C16 H16 119.3 . . ?
C15 C17 C18 121.5(2) . . ?
C15 C17 H17 119.3 . . ?
C18 C17 H17 119.3 . . ?
C16 C18 C17 117.27(19) . . ?
C16 C18 C19 123.7(2) . . ?
C17 C18 C19 119.05(19) . . ?
C20 C19 C21 117.89(19) . . ?
C20 C19 C18 122.61(19) . . ?
C21 C19 C18 119.50(19) . . ?
C19 C20 C22 120.1(2) . . ?
C19 C20 H20 120.0 . . ?
C22 C20 H20 120.0 . . ?
C23 C21 C19 122.72(19) . . ?
C23 C21 H21 118.6 . . ?
C19 C21 H21 118.6 . . ?
C24 C22 C20 120.8(2) . . ?
C24 C22 C25 117.6(2) . . ?
C20 C22 C25 121.6(2) . . ?
C21 C23 C24 118.49(19) . . ?
C21 C23 C26 118.92(18) . . ?
C24 C23 C26 122.59(19) . . ?
C23 C24 C22 120.0(2) . . ?
C23 C24 H24 120.0 . . ?
C22 C24 H24 120.0 . . ?
O1 C25 O2 123.7(2) . . ?
O1 C25 C22 123.0(2) . . ?
O2 C25 C22 113.2(2) . . ?
O4 C26 O3 123.63(19) . . ?
O4 C26 C23 117.34(18) . . ?
O3 C26 C23 119.00(18) . . ?
C2 N1 C5 117.8(2) . . ?
C1 N2 C4 117.85(19) . . ?
C12 N3 C11 106.52(17) . . ?
C12 N3 H3A 126.7(18) . . ?
C11 N3 H3A 126.6(18) . . ?
C12 N4 C11A 104.50(17) . . ?
C25 O2 H2A 109.5 . . ?
C27 N5 C28 114.5(3) . . ?
C27 N5 H5A 108.6 . . ?
C28 N5 H5A 108.6 . . ?
C27 N5 H5B 108.6 . . ?
C28 N5 H5B 108.6 . . ?
H5A N5 H5B 107.6 . . ?
N5 C28 H28A 109.5 . . ?
N5 C28 H28B 109.5 . . ?
H28A C28 H28B 109.5 . . ?
N5 C28 H28C 109.5 . . ?
H28A C28 H28C 109.5 . . ?
H28B C28 H28C 109.5 . . ?
N5 C27 H27A 109.5 . . ?
N5 C27 H27B 109.5 . . ?
H27A C27 H27B 109.5 . . ?
N5 C27 H27C 109.5 . . ?
H27A C27 H27C 109.5 . . ?
H27B C27 H27C 109.5 . . ?

loop_
_geom_bond_atom_site_label_1
_geom_bond_atom_site_label_2
_geom_bond_distance
_geom_bond_site_symmetry_2
_geom_bond_publ_flag
C11A N4 1.377(3) . ?
C11A C11 1.378(3) . ?
C11A C9 1.440(3) . ?
C1 N2 1.320(3) . ?
C1 C3 1.397(3) . ?
C1 H1 0.9500 . ?
C2 N1 1.326(3) . ?
C2 C6 1.403(3) . ?
C2 H2 0.9500 . ?
C3 C7 1.378(3) . ?
C3 H3 0.9500 . ?
C4 N2 1.363(3) . ?
C4 C8 1.417(3) . ?
C4 C5 1.463(3) . ?
C5 N1 1.359(3) . ?
C5 C9 1.412(3) . ?
C6 C10 1.376(3) . ?
C6 H6 0.9500 . ?
C7 C8 1.405(3) . ?
C7 H7 0.9500 . ?
C8 C11 1.428(3) . ?
C9 C10 1.404(3) . ?
C10 H10 0.9500 . ?
C11 N3 1.379(3) . ?
C12 N4 1.337(3) . ?
C12 N3 1.362(3) . ?
C12 C13 1.468(3) . ?
C13 C15 1.393(3) . ?
C13 C14 1.396(3) . ?
C14 C16 1.396(3) . ?
C14 H14 0.9500 . ?
C15 C17 1.380(3) . ?
C15 H15 0.9500 . ?
C16 C18 1.395(3) . ?
C16 H16 0.9500 . ?
C17 C18 1.400(3) . ?
C17 H17 0.9500 . ?
C18 C19 1.495(3) . ?
C19 C20 1.392(3) . ?
C19 C21 1.402(3) . ?
C20 C22 1.397(3) . ?
C20 H20 0.9500 . ?
C21 C23 1.386(3) . ?
C21 H21 0.9500 . ?
C22 C24 1.393(3) . ?
C22 C25 1.498(3) . ?
C23 C24 1.391(3) . ?
C23 C26 1.519(3) . ?
C24 H24 0.9500 . ?
C25 O1 1.218(3) . ?
C25 O2 1.306(3) . ?
C26 O4 1.240(3) . ?
C26 O3 1.274(3) . ?
N3 H3A 0.98(3) . ?
O2 H2A 0.8400 . ?
O5 H51 0.98(3) . ?
N5 C27 1.455(4) . ?
N5 C28 1.465(5) . ?
N5 H5A 0.9100 . ?
N5 H5B 0.9100 . ?
C28 H28A 0.9800 . ?
C28 H28B 0.9800 . ?
C28 H28C 0.9800 . ?
C27 H27A 0.9800 . ?
C27 H27B 0.9800 . ?
C27 H27C 0.9800 . ?
